data_7111347
loop_
_publ_author_name
'Wilson, James N.'
'Smith, Mark D.'
'Enkelmann, Volker'
'Bunz, Uwe H. F.'

_publ_section_title
;
 Cruciform ?-systems: effect of aggregation on emissionElectronic
 supplementary information (ESI) available: X-ray data of 1?4 and electron
 diffraction (experimental and simulated) of 3. See
 http://www.rsc.org/suppdata/cc/b4/b406495j/
;
_journal_issue 15
_journal_name_full 'Chemical Communications'
_journal_page_first 1700
_journal_page_last 1701
_journal_paper_doi 10.1039/b406495j
_journal_year 2004
_chemical_formula_sum 'C58 H56 F12 N2'
_chemical_formula_weight 1009.05
_chemical_name_systematic
;
?
;
_space_group_IT_number 15
_symmetry_cell_setting monoclinic
_symmetry_space_group_name_Hall '-C 2yc'
_symmetry_space_group_name_H-M 'C 1 2/c 1'
_atom_sites_solution_hydrogens geom
_atom_sites_solution_primary direct
_atom_sites_solution_secondary difmap
_audit_creation_method SHELXL-97
_cell_angle_alpha 90.00
_cell_angle_beta 128.2140(10)
_cell_angle_gamma 90.00
_cell_formula_units_Z 4
_cell_length_a 42.3302(15)
_cell_length_b 5.1937(2)
_cell_length_c 28.8208(11)
_cell_measurement_reflns_used 9712
_cell_measurement_temperature 150(1)
_cell_measurement_theta_max 25.028
_cell_measurement_theta_min 2.259
_cell_volume 4978.4(3)
_computing_cell_refinement 'SAINT+ NT V6.02a (Bruker, 1998)'
_computing_data_collection 'SMART NT V5.625 (Bruker, 2000)'
_computing_data_reduction 'SAINT+ NT V6.02a'
_computing_molecular_graphics 'SHELXTL V5.1 (Sheldrick, 1997)'
_computing_publication_material 'SHELXTL V5.1'
_computing_structure_refinement 'SHELXL-97 (Sheldrick, 1997)'
_computing_structure_solution 'SHELXS-97 (Sheldrick, 1990)'
_diffrn_ambient_temperature 150(1)
_diffrn_measured_fraction_theta_full 0.998
_diffrn_measured_fraction_theta_max 0.998
_diffrn_measurement_device_type 'Bruker SMART APEX CCD diffractometer'
_diffrn_measurement_method 'omega scans'
_diffrn_radiation_monochromator graphite
_diffrn_radiation_source 'fine-focus sealed tube'
_diffrn_radiation_type MoK\a
_diffrn_radiation_wavelength 0.71073
_diffrn_reflns_av_R_equivalents 0.0428
_diffrn_reflns_av_sigmaI/netI 0.0406
_diffrn_reflns_limit_h_max 49
_diffrn_reflns_limit_h_min -50
_diffrn_reflns_limit_k_max 6
_diffrn_reflns_limit_k_min -6
_diffrn_reflns_limit_l_max 34
_diffrn_reflns_limit_l_min -34
_diffrn_reflns_number 16856
_diffrn_reflns_theta_full 25.04
_diffrn_reflns_theta_max 25.04
_diffrn_reflns_theta_min 1.42
_diffrn_standards_decay_% <1
_exptl_absorpt_coefficient_mu 0.109
_exptl_absorpt_correction_type none
_exptl_crystal_colour orange
_exptl_crystal_density_diffrn 1.346
_exptl_crystal_density_method 'not measured'
_exptl_crystal_description plate
_exptl_crystal_F_000 2104
_exptl_crystal_size_max 0.42
_exptl_crystal_size_mid 0.30
_exptl_crystal_size_min 0.10
_refine_diff_density_max 0.667
_refine_diff_density_min -0.385
_refine_diff_density_rms 0.050
_refine_ls_extinction_coef 0.0006(2)
_refine_ls_extinction_expression Fc^*^=kFc[1+0.001xFc^2^\l^3^/sin(2\q)]^-1/4^
_refine_ls_extinction_method SHELXL
_refine_ls_goodness_of_fit_ref 1.056
_refine_ls_hydrogen_treatment refU
_refine_ls_matrix_type full
_refine_ls_number_parameters 356
_refine_ls_number_reflns 4406
_refine_ls_number_restraints 0
_refine_ls_restrained_S_all 1.056
_refine_ls_R_factor_all 0.0675
_refine_ls_R_factor_gt 0.0541
_refine_ls_shift/su_max 0.000
_refine_ls_shift/su_mean 0.000
_refine_ls_structure_factor_coef Fsqd
_refine_ls_weighting_details 'calc w=1/[\s^2^(Fo^2^)+(0.0791P)^2^+1.6060P] where P=(Fo^2^+2Fc^2^)/3'
_refine_ls_weighting_scheme calc
_refine_ls_wR_factor_gt 0.1423
_refine_ls_wR_factor_ref 0.1497
_reflns_number_gt 3383
_reflns_number_total 4406
_reflns_threshold_expression >2sigma(I)
_cod_data_source_file b406495jsup1.cif
_cod_data_source_block jw06s
_cod_original_sg_symbol_H-M C2/c
_cod_database_code 7111347

loop_
_symmetry_equiv_pos_as_xyz
'x, y, z'
'-x, y, -z+1/2'
'x+1/2, y+1/2, z'
'-x+1/2, y+1/2, -z+1/2'
'-x, -y, -z'
'x, -y, z-1/2'
'-x+1/2, -y+1/2, -z'
'x+1/2, -y+1/2, z-1/2'

loop_
_atom_site_label
_atom_site_type_symbol
_atom_site_fract_x
_atom_site_fract_y
_atom_site_fract_z
_atom_site_U_iso_or_equiv
_atom_site_adp_type
_atom_site_occupancy
_atom_site_symmetry_multiplicity
_atom_site_calc_flag
_atom_site_refinement_flags
C1 C 0.28244(6) 0.6204(4) 0.55218(9) 0.0282(5) Uani 1 1 d .
C2 C 0.28929(6) 0.8240(4) 0.52823(9) 0.0292(5) Uani 1 1 d .
H2 H 0.3162 0.8782 0.5474 0.033(6) Uiso 1 1 calc R
C3 C 0.25822(6) 0.9520(4) 0.47717(9) 0.0267(5) Uani 1 1 d .
C4 C 0.26724(6) 1.1575(4) 0.45389(9) 0.0297(5) Uani 1 1 d .
C5 C 0.27251(7) 1.3297(4) 0.43175(10) 0.0310(5) Uani 1 1 d .
C6 C 0.27547(7) 1.5322(4) 0.40090(9) 0.0297(5) Uani 1 1 d .
C7 C 0.31251(7) 1.6143(4) 0.41760(10) 0.0311(5) Uani 1 1 d .
H7 H 0.3367 1.5405 0.4511 0.029(6) Uiso 1 1 calc R
C8 C 0.31408(7) 1.8048(4) 0.38511(10) 0.0317(5) Uani 1 1 d .
C9 C 0.27908(7) 1.9130(4) 0.33612(10) 0.0329(5) Uani 1 1 d .
H9 H 0.2803 2.0410 0.3137 0.034(6) Uiso 1 1 calc R
C10 C 0.24238(7) 1.8337(4) 0.32005(10) 0.0312(5) Uani 1 1 d .
C11 C 0.24051(7) 1.6457(4) 0.35227(9) 0.0307(5) Uani 1 1 d .
H11 H 0.2151 1.5936 0.3411 0.032(6) Uiso 1 1 calc R
C12 C 0.35341(7) 1.8902(5) 0.40149(11) 0.0390(6) Uani 1 1 d .
C13 C 0.20467(7) 1.9485(4) 0.26637(10) 0.0364(5) Uani 1 1 d .
C14 C 0.31475(6) 0.4764(4) 0.60410(10) 0.0316(5) Uani 1 1 d .
H14 H 0.3063 0.3421 0.6166 0.050(7) Uiso 1 1 calc R
C15 C 0.35420(7) 0.5073(4) 0.63612(10) 0.0329(5) Uani 1 1 d .
H15 H 0.3634 0.6469 0.6260 0.056(8) Uiso 1 1 calc R
C16 C 0.38470(6) 0.3448(4) 0.68565(10) 0.0318(5) Uani 1 1 d .
C17 C 0.37540(7) 0.1651(4) 0.71171(11) 0.0402(6) Uani 1 1 d .
H17 H 0.3485 0.1555 0.6982 0.041(7) Uiso 1 1 calc R
C18 C 0.40348(7) 0.0025(4) 0.75589(11) 0.0408(6) Uani 1 1 d .
H18 H 0.3956 -0.1136 0.7726 0.062(8) Uiso 1 1 calc R
C19 C 0.44362(7) 0.0031(4) 0.77716(10) 0.0335(5) Uani 1 1 d .
C20 C 0.45355(7) 0.1896(4) 0.75298(10) 0.0340(5) Uani 1 1 d .
H20 H 0.4806 0.2030 0.7672 0.034(6) Uiso 1 1 calc R
C21 C 0.42488(7) 0.3547(4) 0.70895(10) 0.0347(5) Uani 1 1 d .
H21 H 0.4329 0.4796 0.6941 0.040(7) Uiso 1 1 calc R
C22 C 0.46046(7) -0.3446(4) 0.84725(10) 0.0392(6) Uani 1 1 d .
H22A H 0.4791 -0.4932 0.8639 0.031(6) Uiso 1 1 calc R
H22B H 0.4330 -0.4116 0.8167 0.046(7) Uiso 1 1 calc R
C23 C 0.46163(7) -0.2218(5) 0.89619(11) 0.0425(6) Uani 1 1 d .
H23A H 0.4900 -0.1870 0.9304 0.043(7) Uiso 1 1 calc R
H23B H 0.4473 -0.0547 0.8821 0.052(7) Uiso 1 1 calc R
C24 C 0.44277(8) -0.3878(5) 0.91623(12) 0.0484(7) Uani 1 1 d .
H24A H 0.4532 -0.5656 0.9226 0.042(7) Uiso 1 1 calc R
H24B H 0.4133 -0.3934 0.8845 0.057(8) Uiso 1 1 calc R
C25 C 0.45113(9) -0.2914(6) 0.97266(13) 0.0601(8) Uani 1 1 d .
H25A H 0.4801 -0.2956 1.0049 0.056(8) Uiso 1 1 calc R
H25B H 0.4373 -0.4021 0.9826 0.083(11) Uiso 1 1 calc R
H25C H 0.4413 -0.1144 0.9669 0.085(11) Uiso 1 1 calc R
C26 C 0.51196(7) -0.1811(4) 0.83820(11) 0.0390(6) Uani 1 1 d .
H26A H 0.5109 -0.1543 0.8033 0.048(7) Uiso 1 1 calc R
H26B H 0.5228 -0.3561 0.8535 0.038(6) Uiso 1 1 calc R
C27 C 0.54118(7) 0.0132(4) 0.88533(10) 0.0381(6) Uani 1 1 d .
H27A H 0.5317 0.1892 0.8693 0.049(7) Uiso 1 1 calc R
H27B H 0.5412 -0.0051 0.9195 0.062(8) Uiso 1 1 calc R
C28 C 0.58376(7) -0.0187(5) 0.90628(11) 0.0421(6) Uani 1 1 d .
H28A H 0.5833 -0.0266 0.8715 0.053(8) Uiso 1 1 calc R
H28B H 0.5947 -0.1839 0.9278 0.059(8) Uiso 1 1 calc R
C29 C 0.61127(8) 0.1985(5) 0.94633(12) 0.0492(7) Uani 1 1 d .
H29A H 0.6019 0.3606 0.9242 0.065(9) Uiso 1 1 calc R
H29B H 0.6387 0.1628 0.9607 0.078(10) Uiso 1 1 calc R
H29C H 0.6110 0.2123 0.9800 0.074(10) Uiso 1 1 calc R
F1 F 0.38480(4) 1.7995(3) 0.45363(7) 0.0586(5) Uani 1 1 d .
F2 F 0.35698(4) 2.1460(3) 0.40498(7) 0.0540(4) Uani 1 1 d .
F3 F 0.35869(5) 1.8189(4) 0.36252(8) 0.0684(5) Uani 1 1 d .
F4 F 0.20295(6) 2.1978(3) 0.26925(8) 0.0851(7) Uani 1 1 d .
F5 F 0.17179(5) 1.8608(5) 0.25560(10) 0.1174(10) Uani 1 1 d .
F6 F 0.20086(6) 1.9052(4) 0.21832(7) 0.0834(6) Uani 1 1 d .
N1 N 0.47120(6) -0.1714(3) 0.81908(8) 0.0373(5) Uani 1 1 d .

loop_
_atom_site_aniso_label
_atom_site_aniso_U_11
_atom_site_aniso_U_22
_atom_site_aniso_U_33
_atom_site_aniso_U_23
_atom_site_aniso_U_13
_atom_site_aniso_U_12
C1 0.0317(12) 0.0275(11) 0.0263(11) 0.0011(8) 0.0185(10) 0.0033(9)
C2 0.0282(11) 0.0295(11) 0.0294(12) 0.0001(9) 0.0176(10) 0.0009(9)
C3 0.0307(11) 0.0242(10) 0.0265(11) 0.0006(8) 0.0183(10) 0.0013(8)
C4 0.0295(11) 0.0302(12) 0.0268(12) 0.0012(9) 0.0160(10) 0.0040(9)
C5 0.0316(12) 0.0305(12) 0.0295(12) 0.0004(9) 0.0182(10) 0.0023(9)
C6 0.0383(12) 0.0261(11) 0.0289(12) -0.0006(9) 0.0228(11) -0.0001(9)
C7 0.0339(12) 0.0290(11) 0.0287(12) -0.0009(9) 0.0186(11) 0.0017(9)
C8 0.0362(12) 0.0292(11) 0.0331(13) -0.0033(9) 0.0231(11) -0.0019(9)
C9 0.0443(13) 0.0278(11) 0.0335(13) -0.0002(9) 0.0274(12) -0.0031(10)
C10 0.0371(12) 0.0294(11) 0.0281(12) -0.0008(9) 0.0207(11) 0.0013(9)
C11 0.0316(12) 0.0307(11) 0.0315(12) -0.0027(9) 0.0204(10) -0.0021(9)
C12 0.0386(13) 0.0400(13) 0.0379(14) -0.0025(11) 0.0235(12) -0.0045(11)
C13 0.0387(13) 0.0365(13) 0.0341(13) 0.0023(10) 0.0226(12) -0.0002(10)
C14 0.0332(12) 0.0299(11) 0.0308(12) 0.0050(9) 0.0193(11) 0.0003(9)
C15 0.0351(13) 0.0329(12) 0.0323(13) 0.0060(9) 0.0216(11) 0.0029(10)
C16 0.0303(12) 0.0312(12) 0.0296(12) 0.0019(9) 0.0164(10) 0.0024(9)
C17 0.0254(12) 0.0448(14) 0.0407(14) 0.0102(11) 0.0157(11) 0.0007(10)
C18 0.0322(13) 0.0377(13) 0.0414(15) 0.0111(11) 0.0172(12) -0.0023(10)
C19 0.0323(12) 0.0291(11) 0.0296(12) -0.0027(9) 0.0144(10) 0.0010(9)
C20 0.0256(11) 0.0424(13) 0.0312(12) 0.0005(10) 0.0161(10) 0.0015(10)
C21 0.0333(12) 0.0410(13) 0.0314(13) 0.0029(10) 0.0209(11) -0.0012(10)
C22 0.0395(13) 0.0287(12) 0.0342(13) 0.0054(10) 0.0152(11) 0.0041(10)
C23 0.0383(14) 0.0378(13) 0.0398(14) -0.0019(11) 0.0184(12) 0.0021(11)
C24 0.0405(14) 0.0489(15) 0.0490(16) -0.0008(12) 0.0243(13) 0.0012(12)
C25 0.0473(17) 0.077(2) 0.0550(19) -0.0004(15) 0.0311(16) 0.0060(15)
C26 0.0339(13) 0.0346(13) 0.0344(13) 0.0016(10) 0.0141(11) 0.0088(10)
C27 0.0364(13) 0.0370(13) 0.0342(14) -0.0013(10) 0.0185(11) 0.0023(10)
C28 0.0391(14) 0.0388(13) 0.0389(14) 0.0010(11) 0.0194(12) 0.0037(11)
C29 0.0385(15) 0.0507(16) 0.0492(17) -0.0043(13) 0.0225(13) -0.0045(12)
F1 0.0356(8) 0.0633(10) 0.0612(11) 0.0168(8) 0.0221(8) -0.0016(7)
F2 0.0473(9) 0.0395(8) 0.0713(11) 0.0002(7) 0.0347(8) -0.0101(7)
F3 0.0595(10) 0.0997(13) 0.0716(12) -0.0333(10) 0.0532(10) -0.0280(9)
F4 0.0831(13) 0.0456(10) 0.0552(11) -0.0062(8) 0.0071(10) 0.0257(9)
F5 0.0392(10) 0.165(2) 0.1048(17) 0.0895(16) 0.0233(11) 0.0104(12)
F6 0.0971(14) 0.0984(14) 0.0329(9) 0.0079(9) 0.0294(10) 0.0537(11)
N1 0.0317(10) 0.0320(10) 0.0354(11) 0.0050(8) 0.0144(9) 0.0048(8)

loop_
_atom_type_symbol
_atom_type_description
_atom_type_scat_dispersion_real
_atom_type_scat_dispersion_imag
_atom_type_scat_source
C C 0.0033 0.0016 'International Tables Vol C Tables 4.2.6.8 and 6.1.1.4'
H H 0.0000 0.0000 'International Tables Vol C Tables 4.2.6.8 and 6.1.1.4'
N N 0.0061 0.0033 'International Tables Vol C Tables 4.2.6.8 and 6.1.1.4'
F F 0.0171 0.0103 'International Tables Vol C Tables 4.2.6.8 and 6.1.1.4'

loop_
_geom_angle_atom_site_label_1
_geom_angle_atom_site_label_2
_geom_angle_atom_site_label_3
_geom_angle
_geom_angle_site_symmetry_1
_geom_angle_site_symmetry_3
C2 C1 C3 117.03(19) . 7_566
C2 C1 C14 123.22(19) . .
C3 C1 C14 119.72(19) 7_566 .
C1 C2 C3 122.5(2) . .
C2 C3 C1 120.44(19) . 7_566
C2 C3 C4 119.94(19) . .
C1 C3 C4 119.62(19) 7_566 .
C5 C4 C3 176.3(2) . .
C4 C5 C6 175.2(2) . .
C11 C6 C7 119.13(19) . .
C11 C6 C5 119.3(2) . .
C7 C6 C5 121.5(2) . .
C8 C7 C6 119.8(2) . .
C9 C8 C7 120.6(2) . .
C9 C8 C12 118.9(2) . .
C7 C8 C12 120.5(2) . .
C10 C9 C8 119.5(2) . .
C9 C10 C11 120.3(2) . .
C9 C10 C13 119.14(19) . .
C11 C10 C13 120.5(2) . .
C10 C11 C6 120.6(2) . .
F3 C12 F1 106.5(2) . .
F3 C12 F2 105.74(19) . .
F1 C12 F2 106.24(19) . .
F3 C12 C8 112.89(19) . .
F1 C12 C8 113.05(19) . .
F2 C12 C8 111.90(19) . .
F4 C13 F5 105.6(2) . .
F4 C13 F6 105.2(2) . .
F5 C13 F6 105.8(2) . .
F4 C13 C10 113.3(2) . .
F5 C13 C10 113.88(19) . .
F6 C13 C10 112.25(19) . .
C15 C14 C1 128.9(2) . .
C14 C15 C16 125.5(2) . .
C21 C16 C17 115.6(2) . .
C21 C16 C15 121.8(2) . .
C17 C16 C15 122.5(2) . .
C18 C17 C16 122.7(2) . .
C17 C18 C19 121.6(2) . .
N1 C19 C20 122.6(2) . .
N1 C19 C18 121.4(2) . .
C20 C19 C18 116.0(2) . .
C21 C20 C19 121.5(2) . .
C20 C21 C16 122.5(2) . .
N1 C22 C23 114.49(19) . .
C24 C23 C22 113.2(2) . .
C23 C24 C25 113.1(2) . .
N1 C26 C27 115.76(19) . .
C28 C27 C26 113.13(19) . .
C27 C28 C29 112.7(2) . .
C19 N1 C26 121.26(19) . .
C19 N1 C22 120.43(19) . .
C26 N1 C22 118.25(18) . .

loop_
_geom_bond_atom_site_label_1
_geom_bond_atom_site_label_2
_geom_bond_distance
_geom_bond_site_symmetry_2
C1 C2 1.388(3) .
C1 C3 1.421(3) 7_566
C1 C14 1.462(3) .
C2 C3 1.394(3) .
C3 C1 1.421(3) 7_566
C3 C4 1.433(3) .
C4 C5 1.197(3) .
C5 C6 1.431(3) .
C6 C11 1.391(3) .
C6 C7 1.392(3) .
C7 C8 1.392(3) .
C8 C9 1.385(3) .
C8 C12 1.490(3) .
C9 C10 1.381(3) .
C10 C11 1.383(3) .
C10 C13 1.497(3) .
C12 F3 1.326(3) .
C12 F1 1.332(3) .
C12 F2 1.334(3) .
C13 F4 1.302(3) .
C13 F5 1.306(3) .
C13 F6 1.311(3) .
C14 C15 1.326(3) .
C15 C16 1.462(3) .
C16 C21 1.390(3) .
C16 C17 1.398(3) .
C17 C18 1.369(3) .
C18 C19 1.405(3) .
C19 N1 1.378(3) .
C19 C20 1.401(3) .
C20 C21 1.383(3) .
C22 N1 1.460(3) .
C22 C23 1.521(3) .
C23 C24 1.511(4) .
C24 C25 1.519(4) .
C26 N1 1.452(3) .
C26 C27 1.522(3) .
C27 C28 1.515(3) .
C28 C29 1.516(3) .

loop_
_geom_torsion_atom_site_label_1
_geom_torsion_atom_site_label_2
_geom_torsion_atom_site_label_3
_geom_torsion_atom_site_label_4
_geom_torsion
_geom_torsion_site_symmetry_1
_geom_torsion_site_symmetry_4
C3 C1 C2 C3 -1.0(3) 7_566 .
C14 C1 C2 C3 177.07(19) . .
C1 C2 C3 C1 1.1(3) . 7_566
C1 C2 C3 C4 -178.74(19) . .
C2 C3 C4 C5 174(100) . .
C1 C3 C4 C5 -6(4) 7_566 .
C3 C4 C5 C6 -11(6) . .
C4 C5 C6 C11 22(3) . .
C4 C5 C6 C7 -157(3) . .
C11 C6 C7 C8 -1.0(3) . .
C5 C6 C7 C8 177.5(2) . .
C6 C7 C8 C9 -0.2(3) . .
C6 C7 C8 C12 -178.48(19) . .
C7 C8 C9 C10 1.0(3) . .
C12 C8 C9 C10 179.3(2) . .
C8 C9 C10 C11 -0.6(3) . .
C8 C9 C10 C13 -178.92(19) . .
C9 C10 C11 C6 -0.6(3) . .
C13 C10 C11 C6 177.67(19) . .
C7 C6 C11 C10 1.4(3) . .
C5 C6 C11 C10 -177.11(19) . .
C9 C8 C12 F3 -67.9(3) . .
C7 C8 C12 F3 110.4(2) . .
C9 C8 C12 F1 171.2(2) . .
C7 C8 C12 F1 -10.5(3) . .
C9 C8 C12 F2 51.3(3) . .
C7 C8 C12 F2 -130.4(2) . .
C9 C10 C13 F4 -58.8(3) . .
C11 C10 C13 F4 122.9(2) . .
C9 C10 C13 F5 -179.5(2) . .
C11 C10 C13 F5 2.1(3) . .
C9 C10 C13 F6 60.3(3) . .
C11 C10 C13 F6 -118.1(2) . .
C2 C1 C14 C15 -0.6(4) . .
C3 C1 C14 C15 177.5(2) 7_566 .
C1 C14 C15 C16 -176.3(2) . .
C14 C15 C16 C21 166.2(2) . .
C14 C15 C16 C17 -12.2(4) . .
C21 C16 C17 C18 -2.2(4) . .
C15 C16 C17 C18 176.2(2) . .
C16 C17 C18 C19 -1.3(4) . .
C17 C18 C19 N1 -176.0(2) . .
C17 C18 C19 C20 3.7(4) . .
N1 C19 C20 C21 176.9(2) . .
C18 C19 C20 C21 -2.8(3) . .
C19 C20 C21 C16 -0.6(4) . .
C17 C16 C21 C20 3.1(3) . .
C15 C16 C21 C20 -175.3(2) . .
N1 C22 C23 C24 168.7(2) . .
C22 C23 C24 C25 168.6(2) . .
N1 C26 C27 C28 176.1(2) . .
C26 C27 C28 C29 171.5(2) . .
C20 C19 N1 C26 -3.7(3) . .
C18 C19 N1 C26 176.0(2) . .
C20 C19 N1 C22 173.7(2) . .
C18 C19 N1 C22 -6.6(3) . .
C27 C26 N1 C19 82.6(3) . .
C27 C26 N1 C22 -94.9(2) . .
C23 C22 N1 C19 -79.1(3) . .
C23 C22 N1 C26 98.4(2) . .
